data_7019830
loop_
_publ_author_name
'Winkelhaus, Daniel'
'Neumann, Beate'
'Stammler, Hans-Georg'
'Mitzel, Norbert W.'

_publ_section_title
;
 Intramolecular Lewis acid-base pairs based on 4-ethynyl-2,6-lutidine.
;
_journal_issue 30
_journal_name_full 'Dalton transactions (Cambridge, England : 2003)'
_journal_page_first 9143
_journal_page_last 9150
_journal_paper_doi 10.1039/c2dt30719g
_journal_volume 41
_journal_year 2012
_chemical_formula_moiety 'C19 H30 In N O2'
_chemical_formula_sum 'C19 H30 In N O2'
_chemical_formula_weight 419.26
_chemical_name_systematic ?
_space_group_IT_number 14
_symmetry_cell_setting monoclinic
_symmetry_space_group_name_Hall '-P 2ybc'
_symmetry_space_group_name_H-M 'P 1 21/c 1'
_atom_sites_solution_hydrogens geom
_atom_sites_solution_primary direct
_atom_sites_solution_secondary difmap
_audit_creation_method SHELXL-97
_cell_angle_alpha 90.00
_cell_angle_beta 93.3099(13)
_cell_angle_gamma 90.00
_cell_formula_units_Z 4
_cell_length_a 8.6698(2)
_cell_length_b 9.1564(2)
_cell_length_c 25.2090(7)
_cell_measurement_reflns_used 114060
_cell_measurement_temperature 100(2)
_cell_measurement_theta_max 30.034
_cell_measurement_theta_min 2.910
_cell_volume 1997.86(8)
_computing_cell_refinement 'HKL Scalepack (Otwinowski & Minor 1997)'
_computing_data_collection 'Collect, Bruker AXS, 2004'
_computing_data_reduction 'Denzo and Scalepack (Otwinowski & Minor, 1997)'
_computing_molecular_graphics 'SHELXTL-PLUS (1990)'
_computing_publication_material 'SHELXL-97 (Sheldrick, 1997)'
_computing_structure_refinement 'SHELXL-97 (Sheldrick, 1997)'
_computing_structure_solution 'SHELXS-97 (Sheldrick, 1990)'
_diffrn_ambient_temperature 100(2)
_diffrn_measured_fraction_theta_full 0.999
_diffrn_measured_fraction_theta_max 0.999
_diffrn_measurement_device_type KappaCCD
_diffrn_measurement_method CCD
_diffrn_radiation_monochromator graphite
_diffrn_radiation_source 'fine-focus sealed tube'
_diffrn_radiation_type MoK\a
_diffrn_radiation_wavelength 0.71073
_diffrn_reflns_av_R_equivalents 0.057
_diffrn_reflns_av_sigmaI/netI 0.0322
_diffrn_reflns_limit_h_max 12
_diffrn_reflns_limit_h_min -12
_diffrn_reflns_limit_k_max 12
_diffrn_reflns_limit_k_min -12
_diffrn_reflns_limit_l_max 35
_diffrn_reflns_limit_l_min -35
_diffrn_reflns_number 43153
_diffrn_reflns_theta_full 30.00
_diffrn_reflns_theta_max 30.00
_diffrn_reflns_theta_min 2.93
_exptl_absorpt_coefficient_mu 1.192
_exptl_absorpt_correction_T_max 0.8141
_exptl_absorpt_correction_T_min 0.7163
_exptl_absorpt_correction_type multi-scan
_exptl_absorpt_process_details 'Denzo and Scalepack (Otwinowski & Minor, 1997)'
_exptl_crystal_colour Colourless
_exptl_crystal_density_diffrn 1.394
_exptl_crystal_density_method 'not measured'
_exptl_crystal_description fragment
_exptl_crystal_F_000 864
_exptl_crystal_size_max 0.30
_exptl_crystal_size_mid 0.28
_exptl_crystal_size_min 0.18
_refine_diff_density_max 0.826
_refine_diff_density_min -0.732
_refine_diff_density_rms 0.075
_refine_ls_extinction_method none
_refine_ls_goodness_of_fit_ref 1.044
_refine_ls_hydrogen_treatment constr
_refine_ls_matrix_type full
_refine_ls_number_parameters 212
_refine_ls_number_reflns 5816
_refine_ls_number_restraints 0
_refine_ls_restrained_S_all 1.044
_refine_ls_R_factor_all 0.0393
_refine_ls_R_factor_gt 0.0273
_refine_ls_shift/su_max 0.002
_refine_ls_shift/su_mean 0.000
_refine_ls_structure_factor_coef Fsqd
_refine_ls_weighting_details 'calc w=1/[\s^2^(Fo^2^)+(0.0300P)^2^+0.9254P] where P=(Fo^2^+2Fc^2^)/3'
_refine_ls_weighting_scheme calc
_refine_ls_wR_factor_gt 0.0634
_refine_ls_wR_factor_ref 0.0683
_reflns_number_gt 4806
_reflns_number_total 5816
_reflns_threshold_expression >2sigma(I)
_cod_data_source_file c2dt30719g.txt
_cod_data_source_block compound8
_cod_depositor_comments
;
The following automatic conversions were performed:

'_symmetry_cell_setting' value 'Monoclinic' changed to 'monoclinic'
according to /home/saulius/struct/CIF-dictionaries/cif_core.dic
dictionary named 'cif_core.dic' version 2.4.1 from 2010-06-29.

Automatic conversion script
Id: cif_fix_values 1891 2012-01-12 08:04:46Z andrius 
;
_cod_original_sg_symbol_H-M 'P 21/c'
_cod_database_code 7019830

loop_
_symmetry_equiv_pos_as_xyz
'x, y, z'
'-x, y+1/2, -z+1/2'
'-x, -y, -z'
'x, -y-1/2, z-1/2'

loop_
_atom_site_label
_atom_site_type_symbol
_atom_site_fract_x
_atom_site_fract_y
_atom_site_fract_z
_atom_site_U_iso_or_equiv
_atom_site_adp_type
_atom_site_occupancy
_atom_site_symmetry_multiplicity
_atom_site_calc_flag
_atom_site_refinement_flags
_atom_site_disorder_assembly
_atom_site_disorder_group
In1 In 0.690746(14) 0.715904(15) 0.403122(5) 0.02389(5) Uani 1 1 d . . .
O1 O 0.55628(16) 0.91261(15) 0.35294(5) 0.0289(3) Uani 1 1 d . . .
O2 O 0.81029(16) 0.51323(15) 0.45457(5) 0.0291(3) Uani 1 1 d . A .
N1 N 0.03580(19) 0.18831(18) 0.32542(6) 0.0255(3) Uani 1 1 d . . .
C1 C 0.4983(2) 0.5719(2) 0.38240(7) 0.0283(4) Uani 1 1 d . . .
C2 C 0.3966(2) 0.4873(2) 0.36908(7) 0.0272(4) Uani 1 1 d . . .
C3 C 0.2748(2) 0.3858(2) 0.35388(7) 0.0241(4) Uani 1 1 d . . .
C4 C 0.2650(2) 0.2504(2) 0.37870(7) 0.0262(4) Uani 1 1 d . . .
H4 H 0.3394 0.2236 0.4061 0.031 Uiso 1 1 calc R . .
C5 C 0.1462(2) 0.1544(2) 0.36331(7) 0.0255(4) Uani 1 1 d . . .
C6 C 0.0439(2) 0.3196(2) 0.30161(7) 0.0243(4) Uani 1 1 d . . .
C7 C 0.1606(2) 0.4196(2) 0.31402(7) 0.0251(4) Uani 1 1 d . . .
H7 H 0.1632 0.5102 0.2957 0.030 Uiso 1 1 calc R . .
C8 C 0.1382(3) 0.0061(2) 0.38829(8) 0.0324(4) Uani 1 1 d . . .
H8A H 0.0313 -0.0149 0.3965 0.049 Uiso 1 1 calc R . .
H8B H 0.2045 0.0039 0.4211 0.049 Uiso 1 1 calc R . .
H8C H 0.1735 -0.0677 0.3636 0.049 Uiso 1 1 calc R . .
C9 C -0.0840(2) 0.3561(2) 0.26082(7) 0.0286(4) Uani 1 1 d . . .
H9A H -0.0999 0.2740 0.2362 0.043 Uiso 1 1 calc R . .
H9B H -0.0558 0.4434 0.2410 0.043 Uiso 1 1 calc R . .
H9C H -0.1795 0.3749 0.2787 0.043 Uiso 1 1 calc R . .
C10 C 0.6785(3) 0.8475(3) 0.47360(8) 0.0397(5) Uani 1 1 d . . .
H10A H 0.5943 0.8122 0.4945 0.060 Uiso 0.50 1 calc PR . .
H10B H 0.6592 0.9495 0.4635 0.060 Uiso 0.50 1 calc PR . .
H10C H 0.7764 0.8407 0.4949 0.060 Uiso 0.50 1 calc PR . .
H10D H 0.7590 0.9227 0.4740 0.060 Uiso 0.50 1 calc PR . .
H10E H 0.6941 0.7854 0.5051 0.060 Uiso 0.50 1 calc PR . .
H10F H 0.5768 0.8942 0.4737 0.060 Uiso 0.50 1 calc PR . .
C11 C 0.8667(3) 0.7068(2) 0.34638(9) 0.0335(4) Uani 1 1 d . . .
H11A H 0.8409 0.6304 0.3201 0.050 Uiso 1 1 calc R . .
H11B H 0.9665 0.6847 0.3648 0.050 Uiso 1 1 calc R . .
H11C H 0.8728 0.8013 0.3284 0.050 Uiso 1 1 calc R . .
C12 C 0.5017(2) 0.8839(2) 0.29856(7) 0.0302(4) Uani 1 1 d . . .
H12A H 0.4100 0.8192 0.2973 0.036 Uiso 1 1 calc R . .
H12B H 0.5835 0.8374 0.2785 0.036 Uiso 1 1 calc R . .
C13 C 0.4605(2) 1.0331(2) 0.27596(8) 0.0299(4) Uani 1 1 d . . .
H13A H 0.3577 1.0655 0.2865 0.036 Uiso 1 1 calc R . .
H13B H 0.4620 1.0338 0.2367 0.036 Uiso 1 1 calc R . .
C14 C 0.5897(2) 1.1279(2) 0.30151(8) 0.0314(4) Uani 1 1 d . . .
H14A H 0.6804 1.1294 0.2794 0.038 Uiso 1 1 calc R . .
H14B H 0.5537 1.2293 0.3065 0.038 Uiso 1 1 calc R . .
C15 C 0.6296(2) 1.0548(2) 0.35493(8) 0.0312(4) Uani 1 1 d . . .
H15A H 0.7429 1.0444 0.3609 0.037 Uiso 1 1 calc R . .
H15B H 0.5905 1.1139 0.3842 0.037 Uiso 1 1 calc R . .
C16 C 0.8603(3) 0.3854(2) 0.42652(9) 0.0368(5) Uani 1 1 d . A .
H16A H 0.9591 0.4045 0.4100 0.044 Uiso 1 1 calc R . .
H16B H 0.7818 0.3565 0.3984 0.044 Uiso 1 1 calc R . .
C17 C 0.8800(4) 0.2679(3) 0.46799(10) 0.0472(6) Uani 1 1 d . . .
H17A H 0.9798 0.2768 0.4889 0.057 Uiso 0.593(12) 1 calc PR A 1
H17B H 0.8712 0.1690 0.4522 0.057 Uiso 0.593(12) 1 calc PR A 1
H17C H 0.9912 0.2472 0.4755 0.057 Uiso 0.407(12) 1 calc PR A 2
H17D H 0.8289 0.1769 0.4550 0.057 Uiso 0.407(12) 1 calc PR A 2
C18A C 0.7440(7) 0.3031(5) 0.5012(2) 0.0447(14) Uiso 0.593(12) 1 d P A 1
H18A H 0.6468 0.2626 0.4848 0.054 Uiso 0.593(12) 1 calc PR A 1
H18B H 0.7606 0.2632 0.5376 0.054 Uiso 0.593(12) 1 calc PR A 1
C18B C 0.8087(9) 0.3192(7) 0.5179(3) 0.0385(19) Uiso 0.407(12) 1 d P A 2
H18C H 0.8880 0.3296 0.5475 0.046 Uiso 0.407(12) 1 calc PR A 2
H18D H 0.7280 0.2504 0.5286 0.046 Uiso 0.407(12) 1 calc PR A 2
C19 C 0.7394(3) 0.4662(3) 0.50212(9) 0.0427(6) Uani 1 1 d . . .
H19A H 0.6314 0.5013 0.5021 0.051 Uiso 0.593(12) 1 calc PR A 1
H19B H 0.7974 0.5043 0.5342 0.051 Uiso 0.593(12) 1 calc PR A 1
H19C H 0.6262 0.4572 0.4953 0.051 Uiso 0.407(12) 1 calc PR A 2
H19D H 0.7598 0.5381 0.5310 0.051 Uiso 0.407(12) 1 calc PR A 2

loop_
_atom_site_aniso_label
_atom_site_aniso_U_11
_atom_site_aniso_U_22
_atom_site_aniso_U_33
_atom_site_aniso_U_23
_atom_site_aniso_U_13
_atom_site_aniso_U_12
In1 0.02508(7) 0.02490(8) 0.02157(7) -0.00150(5) 0.00036(5) -0.00292(5)
O1 0.0344(7) 0.0273(7) 0.0242(6) 0.0001(5) -0.0052(5) -0.0048(6)
O2 0.0335(7) 0.0291(7) 0.0251(6) -0.0010(6) 0.0042(5) 0.0015(6)
N1 0.0275(8) 0.0251(8) 0.0242(7) -0.0018(6) 0.0030(6) -0.0018(6)
C1 0.0294(9) 0.0303(10) 0.0254(9) 0.0011(8) 0.0019(7) -0.0030(8)
C2 0.0277(9) 0.0305(10) 0.0235(8) 0.0019(7) 0.0034(7) -0.0008(8)
C3 0.0245(8) 0.0256(9) 0.0225(8) -0.0025(7) 0.0050(7) -0.0020(7)
C4 0.0277(9) 0.0288(9) 0.0220(8) 0.0000(7) 0.0019(7) 0.0001(8)
C5 0.0310(9) 0.0230(9) 0.0229(8) -0.0016(7) 0.0035(7) -0.0001(8)
C6 0.0254(9) 0.0261(9) 0.0216(8) -0.0011(7) 0.0041(7) -0.0002(7)
C7 0.0256(9) 0.0249(9) 0.0252(9) 0.0017(7) 0.0042(7) -0.0006(8)
C8 0.0419(11) 0.0242(9) 0.0306(10) 0.0025(8) -0.0011(8) -0.0034(9)
C9 0.0288(9) 0.0289(10) 0.0278(9) 0.0002(8) -0.0016(7) -0.0031(8)
C10 0.0577(14) 0.0368(12) 0.0241(9) -0.0051(9) -0.0030(9) 0.0074(11)
C11 0.0315(10) 0.0325(11) 0.0372(11) -0.0018(9) 0.0084(8) -0.0042(9)
C12 0.0360(11) 0.0305(10) 0.0233(9) -0.0016(8) -0.0056(8) -0.0030(9)
C13 0.0336(10) 0.0323(10) 0.0235(9) 0.0001(8) 0.0001(7) -0.0006(9)
C14 0.0332(10) 0.0295(10) 0.0318(10) 0.0020(8) 0.0034(8) -0.0022(9)
C15 0.0323(10) 0.0262(10) 0.0344(10) -0.0032(8) -0.0049(8) -0.0015(8)
C16 0.0435(12) 0.0333(11) 0.0339(11) -0.0041(9) 0.0038(9) 0.0067(10)
C17 0.0653(17) 0.0328(12) 0.0437(13) 0.0013(10) 0.0035(12) 0.0073(12)
C19 0.0525(14) 0.0446(13) 0.0325(11) 0.0089(10) 0.0158(10) 0.0114(11)

loop_
_atom_type_symbol
_atom_type_description
_atom_type_scat_dispersion_real
_atom_type_scat_dispersion_imag
_atom_type_scat_source
C C 0.0033 0.0016 'International Tables Vol C Tables 4.2.6.8 and 6.1.1.4'
H H 0.0000 0.0000 'International Tables Vol C Tables 4.2.6.8 and 6.1.1.4'
In In -0.7276 1.3100 'International Tables Vol C Tables 4.2.6.8 and 6.1.1.4'
N N 0.0061 0.0033 'International Tables Vol C Tables 4.2.6.8 and 6.1.1.4'
O O 0.0106 0.0060 'International Tables Vol C Tables 4.2.6.8 and 6.1.1.4'

loop_
_geom_angle_atom_site_label_1
_geom_angle_atom_site_label_2
_geom_angle_atom_site_label_3
_geom_angle
C11 In1 C10 129.81(9)
C11 In1 C1 112.44(8)
C10 In1 C1 117.73(9)
C11 In1 O1 91.11(7)
C10 In1 O1 88.29(7)
C1 In1 O1 89.20(6)
C11 In1 O2 91.61(7)
C10 In1 O2 91.52(7)
C1 In1 O2 87.89(6)
O1 In1 O2 176.60(5)
C12 O1 C15 108.35(15)
C12 O1 In1 118.28(11)
C15 O1 In1 116.56(11)
C19 O2 C16 108.55(16)
C19 O2 In1 118.44(12)
C16 O2 In1 118.80(11)
C6 N1 C5 117.89(17)
C2 C1 In1 176.30(18)
C1 C2 C3 179.3(2)
C4 C3 C7 117.31(17)
C4 C3 C2 121.11(17)
C7 C3 C2 121.58(17)
C5 C4 C3 119.99(18)
C5 C4 H4 120.0
C3 C4 H4 120.0
N1 C5 C4 122.38(18)
N1 C5 C8 117.22(17)
C4 C5 C8 120.40(18)
N1 C6 C7 122.99(17)
N1 C6 C9 116.57(17)
C7 C6 C9 120.43(17)
C6 C7 C3 119.42(18)
C6 C7 H7 120.3
C3 C7 H7 120.3
C5 C8 H8A 109.5
C5 C8 H8B 109.5
H8A C8 H8B 109.5
C5 C8 H8C 109.5
H8A C8 H8C 109.5
H8B C8 H8C 109.5
C6 C9 H9A 109.5
C6 C9 H9B 109.5
H9A C9 H9B 109.5
C6 C9 H9C 109.5
H9A C9 H9C 109.5
H9B C9 H9C 109.5
In1 C10 H10A 109.5
In1 C10 H10B 109.5
H10A C10 H10B 109.5
In1 C10 H10C 109.5
H10A C10 H10C 109.5
H10B C10 H10C 109.5
In1 C10 H10D 109.5
H10A C10 H10D 141.1
H10B C10 H10D 56.3
H10C C10 H10D 56.3
In1 C10 H10E 109.5
H10A C10 H10E 56.3
H10B C10 H10E 141.1
H10C C10 H10E 56.3
H10D C10 H10E 109.5
In1 C10 H10F 109.5
H10A C10 H10F 56.3
H10B C10 H10F 56.3
H10C C10 H10F 141.1
H10D C10 H10F 109.5
H10E C10 H10F 109.5
In1 C11 H11A 109.5
In1 C11 H11B 109.5
H11A C11 H11B 109.5
In1 C11 H11C 109.5
H11A C11 H11C 109.5
H11B C11 H11C 109.5
O1 C12 C13 104.43(16)
O1 C12 H12A 110.9
C13 C12 H12A 110.9
O1 C12 H12B 110.9
C13 C12 H12B 110.9
H12A C12 H12B 108.9
C12 C13 C14 101.66(16)
C12 C13 H13A 111.4
C14 C13 H13A 111.4
C12 C13 H13B 111.4
C14 C13 H13B 111.4
H13A C13 H13B 109.3
C15 C14 C13 104.25(16)
C15 C14 H14A 110.9
C13 C14 H14A 110.9
C15 C14 H14B 110.9
C13 C14 H14B 110.9
H14A C14 H14B 108.9
O1 C15 C14 106.67(15)
O1 C15 H15A 110.4
C14 C15 H15A 110.4
O1 C15 H15B 110.4
C14 C15 H15B 110.4
H15A C15 H15B 108.6
O2 C16 C17 105.32(18)
O2 C16 H16A 110.7
C17 C16 H16A 110.7
O2 C16 H16B 110.7
C17 C16 H16B 110.7
H16A C16 H16B 108.8
C16 C17 C18B 108.8(3)
C16 C17 C18A 99.8(3)
C18B C17 C18A 26.6(3)
C16 C17 H17A 111.8
C18B C17 H17A 85.3
C18A C17 H17A 111.8
C16 C17 H17B 111.8
C18B C17 H17B 126.5
C18A C17 H17B 111.8
H17A C17 H17B 109.5
C16 C17 H17C 109.9
C18B C17 H17C 109.9
C18A C17 H17C 135.4
H17A C17 H17C 26.1
H17B C17 H17C 87.4
C16 C17 H17D 109.9
C18B C17 H17D 109.9
C18A C17 H17D 90.8
H17A C17 H17D 127.3
H17B C17 H17D 22.4
H17C C17 H17D 108.3
C19 C18A C17 104.1(3)
C19 C18A H18A 110.9
C17 C18A H18A 110.9
C19 C18A H18B 110.9
C17 C18A H18B 110.9
H18A C18A H18B 109.0
C17 C18B C19 103.5(4)
C17 C18B H18C 111.1
C19 C18B H18C 111.1
C17 C18B H18D 111.1
C19 C18B H18D 111.1
H18C C18B H18D 109.0
O2 C19 C18A 105.8(2)
O2 C19 C18B 107.5(3)
C18A C19 C18B 26.7(3)
O2 C19 H19A 110.6
C18A C19 H19A 110.6
C18B C19 H19A 130.4
O2 C19 H19B 110.6
C18A C19 H19B 110.6
C18B C19 H19B 85.7
H19A C19 H19B 108.7
O2 C19 H19C 110.2
C18A C19 H19C 86.7
C18B C19 H19C 110.2
H19A C19 H19C 25.7
H19B C19 H19C 128.6
O2 C19 H19D 110.2
C18A C19 H19D 132.2
C18B C19 H19D 110.2
H19A C19 H19D 85.0
H19B C19 H19D 26.4
H19C C19 H19D 108.5

loop_
_geom_bond_atom_site_label_1
_geom_bond_atom_site_label_2
_geom_bond_distance
In1 C11 2.152(2)
In1 C10 2.154(2)
In1 C1 2.166(2)
In1 O1 2.4563(14)
In1 O2 2.4587(14)
O1 C12 1.448(2)
O1 C15 1.449(2)
O2 C19 1.444(2)
O2 C16 1.447(2)
N1 C6 1.348(2)
N1 C5 1.349(2)
C1 C2 1.207(3)
C2 C3 1.442(3)
C3 C4 1.394(3)
C3 C7 1.404(3)
C4 C5 1.392(3)
C4 H4 0.9500
C5 C8 1.500(3)
C6 C7 1.387(3)
C6 C9 1.505(3)
C7 H7 0.9500
C8 H8A 0.9800
C8 H8B 0.9800
C8 H8C 0.9800
C9 H9A 0.9800
C9 H9B 0.9800
C9 H9C 0.9800
C10 H10A 0.9800
C10 H10B 0.9800
C10 H10C 0.9800
C10 H10D 0.9800
C10 H10E 0.9800
C10 H10F 0.9800
C11 H11A 0.9800
C11 H11B 0.9800
C11 H11C 0.9800
C12 C13 1.515(3)
C12 H12A 0.9900
C12 H12B 0.9900
C13 C14 1.530(3)
C13 H13A 0.9900
C13 H13B 0.9900
C14 C15 1.525(3)
C14 H14A 0.9900
C14 H14B 0.9900
C15 H15A 0.9900
C15 H15B 0.9900
C16 C17 1.503(3)
C16 H16A 0.9900
C16 H16B 0.9900
C17 C18B 1.508(6)
C17 C18A 1.520(5)
C17 H17A 0.9900
C17 H17B 0.9900
C17 H17C 0.9900
C17 H17D 0.9900
C18A C19 1.494(5)
C18A H18A 0.9900
C18A H18B 0.9900
C18B C19 1.518(7)
C18B H18C 0.9900
C18B H18D 0.9900
C19 H19A 0.9900
C19 H19B 0.9900
C19 H19C 0.9900
C19 H19D 0.9900
